data_7244375
loop_
_publ_author_name
'zigon, nicolas'
'Avarvari, Narcis'

_publ_section_title
;
 [4]Helicene based anions in electrocrystallization with
 tetrachalcogenafulvalene donors
;
_journal_name_full CrystEngComm
_journal_paper_doi 10.1039/D2CE00091A
_journal_year 2022
_chemical_formula_moiety 'C18 H11 O3 S, C10 H12 S4'
_chemical_formula_sum 'C28 H23 O3 S5'
_chemical_formula_weight 567.76
_chemical_name_systematic ([4]heliceneSO3)2(TMTTF)2
_space_group_crystal_system monoclinic
_space_group_IT_number 14
_space_group_name_Hall '-P 2yn'
_space_group_name_H-M_alt 'P 1 21/n 1'
_atom_sites_solution_hydrogens geom
_atom_sites_solution_primary dual
_audit_creation_date 2021-12-13
_audit_creation_method
;
Olex2 1.3-ac4
(compiled 2019.04.23 svn.r3594 for Rigaku Oxford Diffraction, GUI svn.r5739)
;
_audit_update_record
;
2022-01-17 deposited with the CCDC.	2022-02-09 downloaded from the CCDC.
;
_cell_angle_alpha 90
_cell_angle_beta 102.089(6)
_cell_angle_gamma 90
_cell_formula_units_Z 8
_cell_length_a 12.5199(9)
_cell_length_b 21.0758(15)
_cell_length_c 19.3165(10)
_cell_measurement_reflns_used 2545
_cell_measurement_temperature 150.01(10)
_cell_measurement_theta_max 71.6810
_cell_measurement_theta_min 3.8460
_cell_volume 4984.0(6)
_computing_cell_refinement 'CrysAlisPro 1.171.40.45a (Rigaku OD, 2019)'
_computing_data_collection 'CrysAlisPro 1.171.40.45a (Rigaku OD, 2019)'
_computing_data_reduction 'CrysAlisPro 1.171.40.45a (Rigaku OD, 2019)'
_computing_molecular_graphics 'Olex2 (Dolomanov et al., 2009)'
_computing_publication_material 'Olex2 (Dolomanov et al., 2009)'
_computing_structure_refinement 'ShelXL (Sheldrick, 2015)'
_computing_structure_solution 'ShelXT (Sheldrick, 2015)'
_diffrn_ambient_environment N~2~
_diffrn_ambient_temperature 150.01(10)
_diffrn_detector 'CCD plate'
_diffrn_detector_area_resol_mean 5.1990
_diffrn_detector_type AtlasS2
_diffrn_measured_fraction_theta_full 0.984
_diffrn_measured_fraction_theta_max 0.953
_diffrn_measurement_details
;
List of Runs (angles in degrees, time in seconds):

  # Type    Start    End  Width  t~exp~   \w     \q     \k     \f   Frames
#--------------------------------------------------------------------------
  1  \w    -38.00   4.00   1.00   16.50    --   41.11 -19.00-180.00   42
  2  \w     38.00  79.00   1.00   16.50    --   41.11-125.00  30.00   41
  3  \w    -30.00  26.00   1.00   16.50    --   41.11 -19.00 -60.00   56
  4  \w    -27.00  64.00   1.00   16.50    --   41.11 -57.00  60.00   91
  5  \w     22.00 106.00   1.00   66.00    --  103.45 -94.00 -60.00   84
  6  \w     38.00  67.00   1.00   66.00    --  103.45 -61.00 -30.00   29
  7  \w     52.00 158.00   1.00   66.00    --  103.45  15.00 -90.00  106
  8  \w     78.00 152.00   1.00   66.00    --  103.45  45.00 150.00   74
  9  \w     35.00  71.00   1.00   66.00    --  103.45 -61.00-150.00   36
 10  \w     27.00 105.00   1.00   66.00    --  103.45 -77.00 120.00   78
;
_diffrn_measurement_device 'four-circle diffractometer'
_diffrn_measurement_device_type 'SuperNova, Single source at offset/far, AtlasS2'
_diffrn_measurement_method '\w scans'
_diffrn_orient_matrix_type 'CrysAlisPro convention (1999,Acta A55,543-557)'
_diffrn_orient_matrix_UB_11 0.1014154000
_diffrn_orient_matrix_UB_12 -0.0092726000
_diffrn_orient_matrix_UB_13 -0.0323833000
_diffrn_orient_matrix_UB_21 0.0743003000
_diffrn_orient_matrix_UB_22 0.0182806000
_diffrn_orient_matrix_UB_23 0.0713094000
_diffrn_orient_matrix_UB_31 0.0059428000
_diffrn_orient_matrix_UB_32 -0.0701352000
_diffrn_orient_matrix_UB_33 0.0228307000
_diffrn_radiation_monochromator mirror
_diffrn_radiation_probe x-ray
_diffrn_radiation_type 'Cu K\a'
_diffrn_radiation_wavelength 1.54184
_diffrn_reflns_av_R_equivalents 0.0630
_diffrn_reflns_av_unetI/netI 0.0924
_diffrn_reflns_Laue_measured_fraction_full 0.984
_diffrn_reflns_Laue_measured_fraction_max 0.953
_diffrn_reflns_limit_h_max 15
_diffrn_reflns_limit_h_min -13
_diffrn_reflns_limit_k_max 14
_diffrn_reflns_limit_k_min -25
_diffrn_reflns_limit_l_max 23
_diffrn_reflns_limit_l_min -23
_diffrn_reflns_number 18501
_diffrn_reflns_point_group_measured_fraction_full 0.984
_diffrn_reflns_point_group_measured_fraction_max 0.953
_diffrn_reflns_theta_full 67.684
_diffrn_reflns_theta_max 72.108
_diffrn_reflns_theta_min 2.339
_diffrn_source 'micro-focus sealed X-ray tube'
_diffrn_source_type 'SuperNova (Cu) X-ray Source'
_exptl_absorpt_coefficient_mu 4.542
_exptl_absorpt_correction_T_max 1.000
_exptl_absorpt_correction_T_min 0.755
_exptl_absorpt_correction_type gaussian
_exptl_absorpt_process_details
;
CrysAlisPro 1.171.40.45a (Rigaku Oxford Diffraction, 2019)
Numerical absorption correction based on gaussian integration over
			a multifaceted crystal model
Empirical absorption correction using spherical harmonics,
 implemented in SCALE3 ABSPACK scaling algorithm.
;
_exptl_crystal_colour violet
_exptl_crystal_colour_primary violet
_exptl_crystal_density_diffrn 1.513
_exptl_crystal_description block
_exptl_crystal_F_000 2360
_exptl_crystal_preparation electrocrystallization
_exptl_crystal_recrystallization_method electrocrystallization
_exptl_crystal_size_max 0.14
_exptl_crystal_size_mid 0.078
_exptl_crystal_size_min 0.057
_refine_diff_density_max 1.217
_refine_diff_density_min -0.575
_refine_diff_density_rms 0.118
_refine_ls_extinction_method none
_refine_ls_goodness_of_fit_ref 1.066
_refine_ls_hydrogen_treatment constr
_refine_ls_matrix_type full
_refine_ls_number_parameters 658
_refine_ls_number_reflns 9372
_refine_ls_number_restraints 150
_refine_ls_restrained_S_all 1.060
_refine_ls_R_factor_all 0.1446
_refine_ls_R_factor_gt 0.0952
_refine_ls_shift/su_max 0.000
_refine_ls_shift/su_mean 0.000
_refine_ls_structure_factor_coef Fsqd
_refine_ls_weighting_details 'w=1/[\s^2^(Fo^2^)+(0.1130P)^2^+34.8087P] where P=(Fo^2^+2Fc^2^)/3'
_refine_ls_weighting_scheme calc
_refine_ls_wR_factor_gt 0.2419
_refine_ls_wR_factor_ref 0.2851
_reflns_Friedel_coverage 0.000
_reflns_number_gt 6052
_reflns_number_total 9372
_reflns_threshold_expression 'I > 2\s(I)'
_cod_data_source_file d2ce00091a2.cif
_cod_data_source_block exp_1570
_cod_depositor_comments
;

2024-09-02
Z value and formula fixed to values more according to usual
chemical conventions.                 miguel
;
_cod_original_formula_sum 'C56 H46 O6 S10'
_cod_original_formula_weight 1135.53
_cod_original_formula_moiety '2(C18 H11 O3 S), 2(C10 H12 S4)'
_cod_original_formula_units_Z 4
_cod_database_code 7244375
_shelx_shelxl_version_number 2018/3
_chemical_oxdiff_formula 'C46 H32 O6 S6'
_chemical_oxdiff_usercomment 'purple platelets'
_shelx_space_group_comment
;
The symmetry employed for this shelxl refinement is uniquely defined
by the following loop, which should always be used as a source of
symmetry information in preference to the above space-group names.
They are only intended as comments.
;
_diffrn_oxdiff_digest_frames
;
0187f8fa3ad90dc5f3ae776562d3b379bb006658a05
;
_reflns_odcompleteness_completeness 98.57
_reflns_odcompleteness_iscentric 1
_reflns_odcompleteness_theta 66.97
_olex2_refinement_description
;
1. Twinned data refinement
 Scales: 0.9251(15)
 0.0749(15)
2. Fixed Uiso
 At 1.2 times of:
  All C(H) groups
 At 1.5 times of:
  All C(H,H,H) groups
3. Uiso/Uaniso restraints and constraints
Uanis(C6) \\sim Ueq, Uanis(C5) \\sim Ueq, Uanis(C4) \\sim Ueq, Uanis(C3) \\sim
Ueq, Uanis(C2) \\sim Ueq, Uanis(C1) \\sim Ueq: with sigma of 0.05 and sigma for
terminal atoms of 0.1
Uanis(C14) \\sim Ueq, Uanis(C13) \\sim Ueq, Uanis(C15) \\sim Ueq, Uanis(C16)
\\sim Ueq, Uanis(C17) \\sim Ueq, Uanis(C18) \\sim Ueq: with sigma of 0.1 and
sigma for terminal atoms of 0.2
Uanis(C22) \\sim Ueq: with sigma of 0.05 and sigma for terminal atoms of 0.1
4. Rigid body (RIGU) restrains
 C6, C5, C4, C3, C2, C1
 with sigma for 1-2 distances of 0.004 and sigma for 1-3 distances of 0.004
 C14, C13, C15, C16, C17, C18
 with sigma for 1-2 distances of 0.004 and sigma for 1-3 distances of 0.004
5.a Aromatic/amide H refined with riding coordinates:
 C12(H12), C16(H16), C11(H11), C3(H3), C4(H4), C7(H7), C8(H8), C18(H18),
 C17(H17), C2(H2), C1(H1), C19(H19), C20(H20), C21(H21), C22(H22), C25(H25),
 C26(H26), C29(H29), C30(H30), C34(H34), C35(H35), C36(H36)
5.b Idealised Me refined as rotating group:
 C37(H37A,H37B,H37C), C40(H40A,H40B,H40C), C45(H45A,H45B,H45C), C46(H46A,H46B,
 H46C), C47(H47A,H47B,H47C), C50(H50A,H50B,H50C), C55(H55A,H55B,H55C), C56(H56A,
 H56B,H56C)
;
_ins_header
;
TITL exp_1570 in P2(1)/n 
REM P2(1)/n (#14 in standard setting)
CELL 1.54184  12.519922  21.075814  19.316516  90.0000 102.0890  90.0000
ZERR    5.00   0.000946   0.001454   0.001037   0.0000   0.0062   0.0000
LATT  1
SYMM -x+1/2, y+1/2,-z+1/2 
SFAC C H O S
UNIT 230.00 160.00 30.00 30.00
TREF
HKLF 4
END
;
_olex2_date_sample_data_collection 2020-09-23
_olex2_exptl_crystal_mounting_method 'paraffin oil'
_olex2_submission_original_sample_id exp_1570
_olex2_submission_special_instructions 'No special instructions were received'
_oxdiff_exptl_absorpt_empirical_details
;
Empirical correction (ABSPACK) includes:
- Absorption correction using spherical harmonics
- Frame scaling
;
_oxdiff_exptl_absorpt_empirical_full_max 1.155
_oxdiff_exptl_absorpt_empirical_full_min 0.874

loop_
_space_group_symop_operation_xyz
'x, y, z'
'-x+1/2, y+1/2, -z+1/2'
'-x, -y, -z'
'x-1/2, -y-1/2, z-1/2'

loop_
_atom_site_label
_atom_site_type_symbol
_atom_site_fract_x
_atom_site_fract_y
_atom_site_fract_z
_atom_site_U_iso_or_equiv
_atom_site_adp_type
_atom_site_occupancy
_atom_site_site_symmetry_order
_atom_site_calc_flag
_atom_site_refinement_flags_posn
_atom_site_refinement_flags_adp
_atom_site_refinement_flags_occupancy
_atom_site_disorder_assembly
_atom_site_disorder_group
O1 O 0.0814(6) 0.7444(3) 0.2533(3) 0.0400(16) Uani 1 1 d . . . . .
S1 S 0.10217(19) 0.70763(13) 0.31809(12) 0.0362(5) Uani 1 1 d . . . . .
O2 O 0.0038(6) 0.6858(4) 0.3382(4) 0.056(2) Uani 1 1 d . . . . .
S2 S -0.03311(19) 0.37309(11) 0.33959(11) 0.0325(5) Uani 1 1 d . . . . .
S3 S 0.07689(17) 0.76439(11) -0.10535(10) 0.0299(5) Uani 1 1 d . . . . .
O3 O 0.1776(6) 0.7411(4) 0.3733(4) 0.052(2) Uani 1 1 d . . . . .
C6 C 0.4295(8) 0.5249(5) 0.1742(5) 0.036(2) Uani 1 1 d . U . . .
C12 C 0.3120(8) 0.6960(5) 0.2539(5) 0.037(2) Uani 1 1 d . . . . .
H12 H 0.286634 0.734062 0.268733 0.044 Uiso 1 1 calc R . . . .
C10 C 0.3906(7) 0.5809(4) 0.2065(5) 0.0304(19) Uani 1 1 d . . . . .
C13 C 0.2630(7) 0.6380(4) 0.2670(4) 0.0275(17) Uani 1 1 d . U . . .
C15 C 0.1712(8) 0.6369(5) 0.3009(5) 0.038(2) Uani 1 1 d . U . . .
C16 C 0.1298(10) 0.5799(5) 0.3187(6) 0.049(3) Uani 1 1 d . U . . .
H16 H 0.066659 0.578694 0.336824 0.059 Uiso 1 1 calc R . . . .
C11 C 0.3964(8) 0.6959(4) 0.2194(5) 0.034(2) Uani 1 1 d . . . . .
H11 H 0.429108 0.734302 0.212181 0.041 Uiso 1 1 calc R . . . .
C14 C 0.3090(8) 0.5790(4) 0.2488(5) 0.0335(19) Uani 1 1 d . U . . .
C9 C 0.4355(8) 0.6399(5) 0.1945(5) 0.036(2) Uani 1 1 d . . . . .
C3 C 0.5029(13) 0.4186(7) 0.1061(11) 0.089(5) Uani 1 1 d . U . . .
H3 H 0.527771 0.383551 0.084896 0.107 Uiso 1 1 calc R . . . .
C4 C 0.5459(16) 0.4797(7) 0.1005(12) 0.107(7) Uani 1 1 d . U . . .
H4 H 0.597596 0.485287 0.072778 0.129 Uiso 1 1 calc R . . . .
C5 C 0.5135(12) 0.5325(6) 0.1354(9) 0.073(4) Uani 1 1 d . U . . .
C7 C 0.5574(15) 0.5934(7) 0.1287(11) 0.098(7) Uani 1 1 d . . . . .
H7 H 0.612916 0.598139 0.103802 0.118 Uiso 1 1 calc R . . . .
C8 C 0.5219(9) 0.6417(5) 0.1562(6) 0.049(3) Uani 1 1 d . . . . .
H8 H 0.554142 0.680738 0.151192 0.058 Uiso 1 1 calc R . . . .
C18 C 0.2697(14) 0.5236(6) 0.2751(9) 0.078(5) Uani 1 1 d . U . . .
H18 H 0.303045 0.485152 0.269101 0.093 Uiso 1 1 calc R . . . .
C17 C 0.1847(14) 0.5239(6) 0.3089(9) 0.079(5) Uani 1 1 d . U . . .
H17 H 0.162593 0.485924 0.325964 0.095 Uiso 1 1 calc R . . . .
C2 C 0.4245(14) 0.4136(6) 0.1434(12) 0.101(7) Uani 1 1 d . U . . .
H2 H 0.395960 0.373814 0.149763 0.121 Uiso 1 1 calc R . . . .
C1 C 0.3855(12) 0.4651(6) 0.1723(10) 0.087(6) Uani 1 1 d . U . . .
H1 H 0.324716 0.459496 0.192241 0.105 Uiso 1 1 calc R . . . .
S4 S 0.22396(17) 0.76742(12) 0.03177(11) 0.0317(5) Uani 1 1 d . . . . .
O4 O 0.0532(6) 0.3646(5) 0.4021(4) 0.057(2) Uani 1 1 d . . . . .
S5 S -0.12788(16) 0.75163(10) -0.03131(10) 0.0252(4) Uani 1 1 d . . . . .
O5 O -0.1073(6) 0.3195(4) 0.3268(4) 0.0494(19) Uani 1 1 d . . . . .
S6 S 0.01662(17) 0.75176(11) 0.10727(10) 0.0282(5) Uani 1 1 d . . . . .
O6 O -0.0871(7) 0.4335(4) 0.3390(4) 0.053(2) Uani 1 1 d . . . . .
S7 S 0.58715(19) 0.57724(11) 0.37396(12) 0.0340(5) Uani 1 1 d . . . . .
S8 S 0.73774(18) 0.57604(11) 0.51052(11) 0.0316(5) Uani 1 1 d . . . . .
S9 S 0.38370(18) 0.58918(11) 0.45305(11) 0.0314(5) Uani 1 1 d . . . . .
S10 S 0.53402(18) 0.58464(12) 0.58976(11) 0.0340(5) Uani 1 1 d . . . . .
C19 C 0.1430(13) 0.4357(6) 0.0204(7) 0.063(4) Uani 1 1 d . . . . .
H19 H 0.183740 0.442755 0.065799 0.075 Uiso 1 1 calc R . . . .
C20 C 0.1904(14) 0.4469(6) -0.0373(7) 0.070(4) Uani 1 1 d . . . . .
H20 H 0.262620 0.460310 -0.030341 0.084 Uiso 1 1 calc R . . . .
C21 C 0.1290(18) 0.4380(7) -0.1060(8) 0.083(5) Uani 1 1 d . . . . .
H21 H 0.161440 0.442645 -0.144790 0.099 Uiso 1 1 calc R . . . .
C22 C 0.0228(19) 0.4228(7) -0.1153(7) 0.087(6) Uani 1 1 d . U . . .
H22 H -0.017441 0.420503 -0.161517 0.104 Uiso 1 1 calc R . . . .
C23 C -0.0274(13) 0.4110(6) -0.0652(7) 0.063(4) Uani 1 1 d . . . . .
C24 C 0.0343(14) 0.4140(5) 0.0118(6) 0.066(4) Uani 1 1 d . . . . .
C25 C -0.1403(14) 0.3991(6) -0.0714(7) 0.069(4) Uani 1 1 d . . . . .
H25 H -0.179411 0.390081 -0.116784 0.083 Uiso 1 1 calc R . . . .
C26 C -0.2010(14) 0.3989(7) -0.0180(6) 0.077(5) Uani 1 1 d . . . . .
H26 H -0.276967 0.399763 -0.027122 0.093 Uiso 1 1 calc R . . . .
C27 C -0.1323(10) 0.3974(5) 0.0539(5) 0.046(3) Uani 1 1 d . . . . .
C28 C -0.0200(9) 0.4002(5) 0.0694(5) 0.040(2) Uani 1 1 d . . . . .
C29 C -0.1888(9) 0.3956(5) 0.1106(6) 0.045(3) Uani 1 1 d . . . . .
H29 H -0.264802 0.395575 0.099513 0.055 Uiso 1 1 calc R . . . .
C30 C -0.1387(8) 0.3939(4) 0.1788(6) 0.037(2) Uani 1 1 d . . . . .
H30 H -0.178526 0.397087 0.214217 0.045 Uiso 1 1 calc R . . . .
C31 C -0.0201(7) 0.3871(4) 0.1965(5) 0.0305(19) Uani 1 1 d . . . . .
C32 C 0.0381(8) 0.3880(4) 0.1410(5) 0.0314(19) Uani 1 1 d . . . . .
C33 C 0.0349(7) 0.3746(4) 0.2678(5) 0.0301(19) Uani 1 1 d . . . . .
C34 C 0.1451(7) 0.3612(4) 0.2816(5) 0.0289(18) Uani 1 1 d . . . . .
H34 H 0.182050 0.354557 0.328102 0.035 Uiso 1 1 calc R . . . .
C35 C 0.2024(7) 0.3574(4) 0.2266(5) 0.0310(19) Uani 1 1 d . . . . .
H35 H 0.276271 0.346993 0.236606 0.037 Uiso 1 1 calc R . . . .
C36 C 0.1501(8) 0.3689(4) 0.1586(5) 0.033(2) Uani 1 1 d . . . . .
H36 H 0.188330 0.364208 0.122459 0.040 Uiso 1 1 calc R . . . .
C37 C 0.2455(9) 0.7625(5) -0.1768(5) 0.041(2) Uani 1 1 d . . . . .
H37A H 0.205204 0.794607 -0.206545 0.062 Uiso 1 1 calc GR . . . .
H37B H 0.228325 0.721611 -0.198066 0.062 Uiso 1 1 calc GR . . . .
H37C H 0.322378 0.770423 -0.171264 0.062 Uiso 1 1 calc GR . . . .
C38 C 0.2154(7) 0.7639(4) -0.1056(5) 0.0300(19) Uani 1 1 d . . . . .
C39 C 0.2842(7) 0.7633(4) -0.0421(5) 0.0304(19) Uani 1 1 d . . . . .
C40 C 0.4060(8) 0.7584(5) -0.0258(5) 0.040(2) Uani 1 1 d . . . . .
H40A H 0.427331 0.717522 -0.005724 0.060 Uiso 1 1 calc GR . . . .
H40B H 0.436157 0.790917 0.007408 0.060 Uiso 1 1 calc GR . . . .
H40C H 0.432615 0.763680 -0.068560 0.060 Uiso 1 1 calc GR . . . .
C41 C 0.0925(7) 0.7636(4) -0.0147(5) 0.0304(19) Uani 1 1 d . . . . .
C42 C 0.0002(7) 0.7563(4) 0.0171(4) 0.0255(17) Uani 1 1 d . . . . .
C43 C -0.1878(7) 0.7409(4) 0.0413(5) 0.0316(19) Uani 1 1 d . . . . .
C44 C -0.1202(7) 0.7417(5) 0.1055(5) 0.033(2) Uani 1 1 d . . . . .
C45 C -0.1585(9) 0.7289(6) 0.1733(5) 0.044(2) Uani 1 1 d . . . . .
H45A H -0.105171 0.744436 0.212765 0.066 Uiso 1 1 calc GR . . . .
H45B H -0.167985 0.684095 0.178407 0.066 Uiso 1 1 calc GR . . . .
H45C H -0.226853 0.750140 0.171744 0.066 Uiso 1 1 calc GR . . . .
C46 C -0.3087(7) 0.7271(5) 0.0287(5) 0.040(2) Uani 1 1 d . . . . .
H46A H -0.319857 0.682129 0.031155 0.060 Uiso 1 1 calc GR . . . .
H46B H -0.343760 0.742337 -0.017274 0.060 Uiso 1 1 calc GR . . . .
H46C H -0.339375 0.747963 0.064198 0.060 Uiso 1 1 calc GR . . . .
C47 C 0.7590(10) 0.5642(5) 0.3028(6) 0.047(3) Uani 1 1 d . . . . .
H47A H 0.774551 0.520483 0.294905 0.071 Uiso 1 1 calc GR . . . .
H47B H 0.822995 0.589319 0.303190 0.071 Uiso 1 1 calc GR . . . .
H47C H 0.700630 0.578623 0.265698 0.071 Uiso 1 1 calc GR . . . .
C48 C 0.7254(8) 0.5706(5) 0.3733(5) 0.037(2) Uani 1 1 d . . . . .
C49 C 0.7948(8) 0.5706(5) 0.4366(5) 0.035(2) Uani 1 1 d . . . . .
C50 C 0.9172(7) 0.5651(5) 0.4461(5) 0.035(2) Uani 1 1 d . . . . .
H50A H 0.950116 0.565864 0.495716 0.052 Uiso 1 1 calc GR . . . .
H50B H 0.944386 0.599951 0.422896 0.052 Uiso 1 1 calc GR . . . .
H50C H 0.935047 0.525870 0.425913 0.052 Uiso 1 1 calc GR . . . .
C51 C 0.6037(7) 0.5780(4) 0.4645(5) 0.0310(19) Uani 1 1 d . . . . .
C52 C 0.5171(8) 0.5838(4) 0.4990(5) 0.0309(19) Uani 1 1 d . . . . .
C53 C 0.3260(7) 0.5936(4) 0.5280(5) 0.032(2) Uani 1 1 d . . . . .
C54 C 0.3951(8) 0.5920(5) 0.5911(5) 0.036(2) Uani 1 1 d . . . . .
C55 C 0.3687(9) 0.5969(6) 0.6634(5) 0.046(3) Uani 1 1 d . . . . .
H55A H 0.389182 0.558211 0.689010 0.069 Uiso 1 1 calc GR . . . .
H55B H 0.291765 0.603863 0.658652 0.069 Uiso 1 1 calc GR . . . .
H55C H 0.408398 0.631700 0.688629 0.069 Uiso 1 1 calc GR . . . .
C56 C 0.2036(8) 0.6000(5) 0.5123(5) 0.040(2) Uani 1 1 d . . . . .
H56A H 0.181798 0.632524 0.477377 0.059 Uiso 1 1 calc GR . . . .
H56B H 0.179957 0.611253 0.554886 0.059 Uiso 1 1 calc GR . . . .
H56C H 0.170871 0.560438 0.494666 0.059 Uiso 1 1 calc GR . . . .

loop_
_atom_site_aniso_label
_atom_site_aniso_U_11
_atom_site_aniso_U_22
_atom_site_aniso_U_33
_atom_site_aniso_U_23
_atom_site_aniso_U_13
_atom_site_aniso_U_12
O1 0.039(4) 0.054(4) 0.026(3) 0.006(3) 0.006(3) 0.005(3)
S1 0.0299(11) 0.0573(15) 0.0225(10) 0.0012(10) 0.0079(8) 0.0070(10)
O2 0.041(4) 0.086(6) 0.051(4) 0.021(4) 0.030(4) 0.012(4)
S2 0.0336(11) 0.0391(12) 0.0275(10) -0.0029(9) 0.0129(9) -0.0036(9)
S3 0.0280(10) 0.0448(12) 0.0183(9) -0.0026(9) 0.0081(8) -0.0039(9)
O3 0.046(4) 0.075(5) 0.029(4) -0.019(4) -0.006(3) 0.015(4)
C6 0.034(5) 0.033(4) 0.043(5) 0.003(4) 0.010(4) 0.003(4)
C12 0.032(5) 0.038(5) 0.042(5) 0.000(4) 0.013(4) 0.003(4)
C10 0.036(5) 0.028(4) 0.030(4) -0.002(4) 0.011(4) 0.000(4)
C13 0.031(4) 0.032(4) 0.019(4) 0.001(3) 0.004(3) -0.001(3)
C15 0.038(5) 0.053(5) 0.025(4) -0.004(4) 0.011(4) -0.003(4)
C16 0.057(7) 0.057(5) 0.042(6) -0.011(5) 0.030(5) -0.015(5)
C11 0.039(5) 0.027(5) 0.039(5) -0.001(4) 0.014(4) -0.005(4)
C14 0.040(5) 0.033(4) 0.029(4) 0.004(4) 0.012(4) -0.001(4)
C9 0.031(5) 0.035(5) 0.046(5) 0.003(4) 0.015(4) 0.003(4)
C3 0.071(9) 0.051(6) 0.164(16) -0.021(8) 0.068(10) 0.007(6)
C4 0.130(14) 0.048(6) 0.185(18) -0.008(9) 0.126(14) 0.010(7)
C5 0.084(9) 0.041(6) 0.116(11) 0.008(6) 0.073(9) 0.010(6)
C7 0.115(14) 0.057(8) 0.163(17) 0.008(10) 0.121(14) 0.006(8)
C8 0.050(6) 0.041(6) 0.069(7) 0.005(5) 0.046(6) -0.009(5)
C18 0.119(11) 0.032(5) 0.108(11) -0.002(6) 0.085(10) -0.008(6)
C17 0.109(11) 0.046(6) 0.107(12) -0.012(7) 0.078(10) -0.023(6)
C2 0.089(10) 0.039(6) 0.204(18) -0.044(9) 0.095(12) -0.021(7)
C1 0.082(10) 0.043(6) 0.165(16) -0.021(8) 0.094(11) -0.010(6)
S4 0.0252(10) 0.0502(13) 0.0205(10) -0.0009(9) 0.0067(8) 0.0036(9)
O4 0.047(4) 0.099(7) 0.025(3) -0.002(4) 0.010(3) 0.000(4)
S5 0.0229(9) 0.0340(11) 0.0196(9) 0.0014(8) 0.0067(7) -0.0005(8)
O5 0.051(4) 0.049(4) 0.052(4) 0.000(4) 0.020(4) -0.019(4)
S6 0.0244(10) 0.0446(12) 0.0172(9) 0.0040(8) 0.0078(8) 0.0059(9)
O6 0.066(5) 0.046(4) 0.054(5) -0.010(4) 0.031(4) 0.007(4)
S7 0.0365(12) 0.0391(12) 0.0282(11) 0.0039(9) 0.0107(9) 0.0031(10)
S8 0.0286(11) 0.0390(12) 0.0289(11) 0.0079(9) 0.0097(8) 0.0026(9)
S9 0.0303(11) 0.0395(12) 0.0251(10) -0.0012(9) 0.0071(8) 0.0017(9)
S10 0.0308(11) 0.0461(13) 0.0256(10) 0.0062(9) 0.0073(9) 0.0029(10)
C19 0.103(11) 0.038(6) 0.054(7) -0.003(5) 0.032(7) 0.006(7)
C20 0.125(13) 0.040(6) 0.064(8) 0.002(6) 0.059(9) 0.002(7)
C21 0.161(18) 0.051(8) 0.050(8) 0.005(6) 0.053(10) 0.010(10)
C22 0.173(19) 0.051(8) 0.031(6) -0.002(6) 0.009(9) 0.023(10)
C23 0.096(11) 0.032(6) 0.063(8) -0.006(6) 0.020(8) 0.009(6)
C24 0.148(14) 0.016(5) 0.053(7) -0.002(5) 0.066(8) -0.001(6)
C25 0.113(13) 0.047(7) 0.039(7) -0.006(5) -0.002(7) 0.007(7)
C26 0.106(12) 0.086(10) 0.025(6) 0.020(6) -0.021(6) -0.032(9)
C27 0.068(8) 0.034(5) 0.027(5) 0.004(4) -0.012(5) 0.002(5)
C28 0.059(7) 0.030(5) 0.029(5) -0.001(4) 0.007(4) -0.002(4)
C29 0.042(6) 0.044(6) 0.045(6) 0.003(5) -0.004(5) 0.009(5)
C30 0.036(5) 0.033(5) 0.045(5) -0.001(4) 0.012(4) 0.002(4)
C31 0.030(4) 0.022(4) 0.038(5) -0.005(4) 0.006(4) -0.003(3)
C32 0.045(5) 0.023(4) 0.027(4) -0.005(3) 0.009(4) -0.005(4)
C33 0.029(4) 0.033(5) 0.030(4) -0.008(4) 0.008(4) -0.010(4)
C34 0.033(4) 0.027(4) 0.024(4) -0.002(3) 0.002(3) -0.003(4)
C35 0.030(4) 0.021(4) 0.046(5) 0.003(4) 0.016(4) 0.001(3)
C36 0.034(5) 0.034(5) 0.037(5) -0.006(4) 0.019(4) -0.010(4)
C37 0.048(6) 0.048(6) 0.032(5) -0.006(4) 0.019(4) -0.007(5)
C38 0.033(5) 0.034(5) 0.026(4) -0.002(4) 0.012(4) -0.003(4)
C39 0.029(4) 0.039(5) 0.026(4) 0.001(4) 0.013(4) -0.004(4)
C40 0.032(5) 0.056(6) 0.035(5) -0.008(5) 0.015(4) 0.000(4)
C41 0.024(4) 0.040(5) 0.030(4) -0.007(4) 0.012(3) -0.003(4)
C42 0.024(4) 0.038(5) 0.016(4) 0.003(3) 0.006(3) 0.003(3)
C43 0.028(4) 0.039(5) 0.030(4) 0.004(4) 0.011(4) 0.000(4)
C44 0.025(4) 0.047(6) 0.031(5) -0.002(4) 0.014(4) 0.006(4)
C45 0.038(5) 0.061(7) 0.036(5) 0.011(5) 0.014(4) 0.009(5)
C46 0.027(5) 0.053(6) 0.040(5) 0.008(5) 0.008(4) -0.005(4)
C47 0.059(7) 0.050(6) 0.038(5) 0.005(5) 0.021(5) 0.012(5)
C48 0.042(5) 0.032(5) 0.042(5) 0.013(4) 0.020(4) 0.006(4)
C49 0.035(5) 0.037(5) 0.038(5) 0.012(4) 0.018(4) 0.009(4)
C50 0.028(5) 0.037(5) 0.041(5) 0.000(4) 0.010(4) 0.002(4)
C51 0.022(4) 0.038(5) 0.032(5) 0.002(4) 0.005(3) 0.008(4)
C52 0.038(5) 0.032(5) 0.025(4) 0.004(4) 0.011(4) 0.001(4)
C53 0.032(5) 0.028(4) 0.041(5) 0.005(4) 0.019(4) 0.005(4)
C54 0.036(5) 0.043(5) 0.031(5) 0.005(4) 0.013(4) 0.010(4)
C55 0.048(6) 0.059(7) 0.036(5) 0.006(5) 0.018(5) 0.001(5)
C56 0.032(5) 0.049(6) 0.039(5) 0.001(5) 0.010(4) 0.001(4)

loop_
_atom_type_symbol
_atom_type_description
_atom_type_scat_dispersion_real
_atom_type_scat_dispersion_imag
_atom_type_scat_source
C C 0.0181 0.0091 'International Tables Vol C Tables 4.2.6.8 and 6.1.1.4'
H H 0.0000 0.0000 'International Tables Vol C Tables 4.2.6.8 and 6.1.1.4'
O O 0.0492 0.0322 'International Tables Vol C Tables 4.2.6.8 and 6.1.1.4'
S S 0.3331 0.5567 'International Tables Vol C Tables 4.2.6.8 and 6.1.1.4'

loop_
_exptl_crystal_face_index_h
_exptl_crystal_face_index_k
_exptl_crystal_face_index_l
_exptl_crystal_face_perp_dist
2 12 -5 0.0433
-1 -13 4 0.0325
-7 4 7 0.0269
7 -5 -6 0.0235
-2 2 -11 0.0587
3 1 11 0.0634
-1 -13 -1 0.0315
1 14 0 0.0385

loop_
_geom_angle_atom_site_label_1
_geom_angle_atom_site_label_2
_geom_angle_atom_site_label_3
_geom_angle
_geom_angle_site_symmetry_1
_geom_angle_site_symmetry_3
_geom_angle_publ_flag
O1 S1 O3 110.3(5) . . ?
O1 S1 C15 106.9(4) . . ?
O2 S1 O1 113.3(4) . . ?
O2 S1 O3 114.7(5) . . ?
O2 S1 C15 104.9(5) . . ?
O3 S1 C15 106.0(5) . . ?
O4 S2 C33 104.9(4) . . ?
O5 S2 O4 112.6(5) . . ?
O5 S2 C33 106.0(4) . . ?
O6 S2 O4 112.4(5) . . ?
O6 S2 O5 113.8(5) . . ?
O6 S2 C33 106.3(4) . . ?
C41 S3 C38 95.9(4) . . ?
C5 C6 C10 118.8(9) . . ?
C1 C6 C10 125.7(9) . . ?
C1 C6 C5 115.3(10) . . ?
C11 C12 C13 119.8(9) . . ?
C14 C10 C6 124.0(8) . . ?
C9 C10 C6 117.6(8) . . ?
C9 C10 C14 118.4(8) . . ?
C12 C13 C15 120.9(9) . . ?
C12 C13 C14 119.5(8) . . ?
C15 C13 C14 119.6(8) . . ?
C13 C15 S1 122.3(8) . . ?
C16 C15 S1 117.3(8) . . ?
C16 C15 C13 120.3(9) . . ?
C15 C16 C17 118.7(10) . . ?
C12 C11 C9 122.1(9) . . ?
C10 C14 C13 118.7(8) . . ?
C18 C14 C10 125.1(9) . . ?
C18 C14 C13 116.2(9) . . ?
C10 C9 C8 118.6(9) . . ?
C11 C9 C10 120.6(8) . . ?
C11 C9 C8 120.7(9) . . ?
C2 C3 C4 116.7(13) . . ?
C5 C4 C3 122.3(13) . . ?
C4 C5 C6 118.9(12) . . ?
C4 C5 C7 121.3(12) . . ?
C7 C5 C6 119.7(11) . . ?
C8 C7 C5 120.9(11) . . ?
C7 C8 C9 124.2(10) . . ?
C17 C18 C14 122.6(12) . . ?
C18 C17 C16 121.7(12) . . ?
C3 C2 C1 121.7(13) . . ?
C2 C1 C6 124.6(12) . . ?
C41 S4 C39 95.8(4) . . ?
C42 S5 C43 94.7(4) . . ?
C42 S6 C44 94.6(4) . . ?
C51 S7 C48 95.7(4) . . ?
C51 S8 C49 95.8(5) . . ?
C52 S9 C53 95.8(4) . . ?
C52 S10 C54 96.0(4) . . ?
C20 C19 C24 121.6(14) . . ?
C19 C20 C21 119.7(16) . . ?
C22 C21 C20 119.4(14) . . ?
C23 C22 C21 124.9(15) . . ?
C22 C23 C24 119.9(16) . . ?
C22 C23 C25 127.5(16) . . ?
C25 C23 C24 112.4(12) . . ?
C19 C24 C23 114.0(11) . . ?
C19 C24 C28 124.8(13) . . ?
C28 C24 C23 121.1(14) . . ?
C26 C25 C23 128.6(12) . . ?
C25 C26 C27 113.1(14) . . ?
C28 C27 C26 125.0(12) . . ?
C28 C27 C29 118.9(9) . . ?
C29 C27 C26 116.1(12) . . ?
C27 C28 C24 117.6(11) . . ?
C27 C28 C32 119.2(9) . . ?
C32 C28 C24 123.2(11) . . ?
C30 C29 C27 123.5(10) . . ?
C29 C30 C31 118.6(10) . . ?
C32 C31 C30 118.7(9) . . ?
C32 C31 C33 120.7(8) . . ?
C33 C31 C30 120.4(9) . . ?
C31 C32 C28 119.4(9) . . ?
C31 C32 C36 116.9(8) . . ?
C36 C32 C28 123.3(9) . . ?
C31 C33 S2 122.9(7) . . ?
C34 C33 S2 118.1(7) . . ?
C34 C33 C31 119.0(8) . . ?
C33 C34 C35 121.0(8) . . ?
C36 C35 C34 120.1(8) . . ?
C35 C36 C32 121.9(8) . . ?
C37 C38 S3 116.5(7) . . ?
C39 C38 S3 116.6(7) . . ?
C39 C38 C37 126.9(9) . . ?
C38 C39 S4 116.2(7) . . ?
C38 C39 C40 128.6(8) . . ?
C40 C39 S4 115.2(7) . . ?
S4 C41 S3 115.3(5) . . ?
C42 C41 S3 120.6(7) . . ?
C42 C41 S4 124.0(7) . . ?
S5 C42 S6 117.4(5) . . ?
C41 C42 S5 122.1(6) . . ?
C41 C42 S6 120.5(7) . . ?
C44 C43 S5 116.5(7) . . ?
C44 C43 C46 124.5(8) . . ?
C46 C43 S5 118.8(7) . . ?
C43 C44 S6 116.8(7) . . ?
C43 C44 C45 122.9(8) . . ?
C45 C44 S6 120.1(7) . . ?
C47 C48 S7 118.5(8) . . ?
C49 C48 S7 116.7(7) . . ?
C49 C48 C47 124.8(9) . . ?
C48 C49 S8 116.8(7) . . ?
C48 C49 C50 124.0(8) . . ?
C50 C49 S8 119.2(7) . . ?
S7 C51 S8 114.9(5) . . ?
C52 C51 S7 123.3(7) . . ?
C52 C51 S8 121.7(7) . . ?
S10 C52 S9 115.1(5) . . ?
C51 C52 S9 121.8(7) . . ?
C51 C52 S10 123.1(7) . . ?
C54 C53 S9 116.9(7) . . ?
C54 C53 C56 128.4(9) . . ?
C56 C53 S9 114.7(7) . . ?
C53 C54 S10 116.2(7) . . ?
C53 C54 C55 128.2(9) . . ?
C55 C54 S10 115.6(7) . . ?

loop_
_geom_bond_atom_site_label_1
_geom_bond_atom_site_label_2
_geom_bond_distance
_geom_bond_site_symmetry_2
_geom_bond_publ_flag
O1 S1 1.448(7) . ?
S1 O2 1.443(7) . ?
S1 O3 1.452(8) . ?
S1 C15 1.788(11) . ?
S2 O4 1.452(8) . ?
S2 O5 1.449(7) . ?
S2 O6 1.441(8) . ?
S2 C33 1.773(9) . ?
S3 C38 1.736(9) . ?
S3 C41 1.721(9) . ?
C6 C10 1.465(13) . ?
C6 C5 1.423(15) . ?
C6 C1 1.372(16) . ?
C12 C13 1.414(13) . ?
C12 C11 1.362(13) . ?
C10 C14 1.437(13) . ?
C10 C9 1.405(13) . ?
C13 C15 1.438(13) . ?
C13 C14 1.444(13) . ?
C15 C16 1.381(15) . ?
C16 C17 1.397(18) . ?
C11 C9 1.401(13) . ?
C14 C18 1.401(15) . ?
C9 C8 1.433(13) . ?
C3 C4 1.41(2) . ?
C3 C2 1.34(2) . ?
C4 C5 1.404(18) . ?
C5 C7 1.412(19) . ?
C7 C8 1.272(17) . ?
C18 C17 1.360(18) . ?
C2 C1 1.356(17) . ?
S4 C39 1.751(9) . ?
S4 C41 1.704(9) . ?
S5 C42 1.681(9) . ?
S5 C43 1.739(9) . ?
S6 C42 1.714(8) . ?
S6 C44 1.719(9) . ?
S7 C48 1.739(10) . ?
S7 C51 1.717(9) . ?
S8 C49 1.730(9) . ?
S8 C51 1.727(9) . ?
S9 C52 1.723(10) . ?
S9 C53 1.750(9) . ?
S10 C52 1.721(9) . ?
S10 C54 1.752(10) . ?
C19 C20 1.388(17) . ?
C19 C24 1.41(2) . ?
C20 C21 1.40(2) . ?
C21 C22 1.34(2) . ?
C22 C23 1.28(2) . ?
C23 C24 1.53(2) . ?
C23 C25 1.42(2) . ?
C24 C28 1.451(14) . ?
C25 C26 1.40(2) . ?
C26 C27 1.473(14) . ?
C27 C28 1.375(16) . ?
C27 C29 1.424(16) . ?
C28 C32 1.446(13) . ?
C29 C30 1.336(15) . ?
C30 C31 1.459(13) . ?
C31 C32 1.417(13) . ?
C31 C33 1.430(13) . ?
C32 C36 1.429(14) . ?
C33 C34 1.379(13) . ?
C34 C35 1.404(12) . ?
C35 C36 1.362(14) . ?
C37 C38 1.500(12) . ?
C38 C39 1.343(13) . ?
C39 C40 1.494(13) . ?
C41 C42 1.426(11) . ?
C43 C44 1.347(13) . ?
C43 C46 1.510(12) . ?
C44 C45 1.509(12) . ?
C47 C48 1.513(13) . ?
C48 C49 1.342(14) . ?
C49 C50 1.510(12) . ?
C51 C52 1.393(12) . ?
C53 C54 1.340(14) . ?
C53 C56 1.506(13) . ?
C54 C55 1.504(13) . ?

loop_
_twin_individual_id
_twin_individual_mass_fraction_refined
1 0.9251(15)
2 0.0749(15)

loop_
_exptl_oxdiff_crystal_face_indexfrac_h
_exptl_oxdiff_crystal_face_indexfrac_k
_exptl_oxdiff_crystal_face_indexfrac_l
_exptl_oxdiff_crystal_face_x
_exptl_oxdiff_crystal_face_y
_exptl_oxdiff_crystal_face_z
2.0020 12.0025 -5.0035 0.2538 0.0114 -0.9441
-1.0017 -13.0025 4.0063 -0.1108 -0.0264 0.9974
-7.0022 3.9981 6.9826 -0.9733 0.0507 -0.1626
7.0014 -4.9968 -5.9824 0.9501 0.0023 0.2555
-1.9895 1.9765 -10.9970 0.1360 -0.8959 -0.4015
2.9886 1.0275 10.9960 -0.0625 1.0250 0.1967
-0.9973 -13.0115 -0.9904 0.0516 -0.3826 0.8840
0.9981 14.0102 -0.0097 -0.0284 0.3296 -0.9769
